data_8107703
loop_
_publ_author_name
'Wen, Juanjuan'
'Liu, Langlang'
'Tang, Wenqiang'
'Liu, Bin'

_publ_section_title
;
 The crystal structure of
 (E)-4-fluoro-N&#x2032;-(1-(4-hydroxyphenyl)propylidene)benzohydrazide,
 C16H15FN2O2
;
_journal_issue 6
_journal_name_full 'Zeitschrift f\"ur Kristallographie - New Crystal Structures'
_journal_page_first 1205
_journal_page_last 1207
_journal_paper_doi 10.1515/ncrs-2023-0404
_journal_volume 238
_journal_year 2023
_chemical_formula_moiety 'C16 H15 F N2 O2'
_chemical_formula_sum 'C16 H15 F N2 O2'
_chemical_formula_weight 286.30
_space_group_crystal_system orthorhombic
_space_group_IT_number 19
_space_group_name_Hall 'P 2ac 2ab'
_space_group_name_H-M_alt 'P 21 21 21'
_atom_sites_solution_hydrogens geom
_atom_sites_solution_primary dual
_cell_angle_alpha 90
_cell_angle_beta 90
_cell_angle_gamma 90
_cell_formula_units_Z 4
_cell_length_a 7.2516(6)
_cell_length_b 11.3780(9)
_cell_length_c 17.1177(13)
_cell_measurement_reflns_used 1648
_cell_measurement_temperature 293(2)
_cell_measurement_theta_max 27.0930
_cell_measurement_theta_min 4.0860
_cell_volume 1412.36(19)
_computing_cell_refinement 'CrysAlisPro 1.171.42.92a (Rigaku OD, 2023) [1]'
_computing_data_collection 'CrysAlisPro 1.171.42.92a (Rigaku OD, 2023) [1]'
_computing_data_reduction 'CrysAlisPro 1.171.42.92a (Rigaku OD, 2023) [1]'
_computing_molecular_graphics 'Olex2 1.5 (Dolomanov et al., 2009) [4]'
_computing_publication_material 'Olex2 1.5 (Dolomanov et al., 2009) [4]'
_computing_structure_refinement 'SHELXL 2018/3 (Sheldrick, 2015) [3]'
_computing_structure_solution 'SHELXT 2018/2 (Sheldrick, 2018) [2]'
_diffrn_ambient_temperature 293(2)
_diffrn_detector 'CCD plate'
_diffrn_detector_area_resol_mean 8.0584
_diffrn_detector_type EosS2
_diffrn_measured_fraction_theta_full 0.997
_diffrn_measured_fraction_theta_max 0.866
_diffrn_measurement_details
;
List of Runs (angles in degrees, time in seconds):

  # Type    Start    End  Width  t~exp~   \w     \q     \k     \f   Frames
--------------------------------------------------------------------------
  1  \w    -40.00  -9.00   1.00   14.66    --  -15.84 -77.00 -60.00   31
  2  \w    -36.00  25.00   1.00   14.66    --   16.93 -57.00 150.00   61
  3  \w     24.00  81.00   1.00   14.66    --   16.93  19.00 -90.00   57
;
_diffrn_measurement_device 'four-circle diffractometer'
_diffrn_measurement_device_type 'SuperNova, Single source at offset/far, EosS2'
_diffrn_measurement_method '\w scans'
_diffrn_orient_matrix_type 'CrysAlisPro convention (1999,Acta A55,543-557)'
_diffrn_orient_matrix_UB_11 -0.0040016000
_diffrn_orient_matrix_UB_12 0.0521479000
_diffrn_orient_matrix_UB_13 0.0226651000
_diffrn_orient_matrix_UB_21 -0.0402103000
_diffrn_orient_matrix_UB_22 -0.0319366000
_diffrn_orient_matrix_UB_23 0.0312008000
_diffrn_orient_matrix_UB_31 0.0890770000
_diffrn_orient_matrix_UB_32 -0.0121480000
_diffrn_orient_matrix_UB_33 0.0151480000
_diffrn_radiation_monochromator mirror
_diffrn_radiation_probe x-ray
_diffrn_radiation_type 'Mo K\a'
_diffrn_radiation_wavelength 0.71073
_diffrn_reflns_av_R_equivalents 0.0157
_diffrn_reflns_av_unetI/netI 0.0359
_diffrn_reflns_Laue_measured_fraction_full 0.997
_diffrn_reflns_Laue_measured_fraction_max 0.866
_diffrn_reflns_limit_h_max 7
_diffrn_reflns_limit_h_min -9
_diffrn_reflns_limit_k_max 11
_diffrn_reflns_limit_k_min -14
_diffrn_reflns_limit_l_max 23
_diffrn_reflns_limit_l_min -15
_diffrn_reflns_number 4708
_diffrn_reflns_point_group_measured_fraction_full 0.913
_diffrn_reflns_point_group_measured_fraction_max 0.748
_diffrn_reflns_theta_full 25.242
_diffrn_reflns_theta_max 29.198
_diffrn_reflns_theta_min 3.331
_diffrn_source 'micro-focus sealed X-ray tube'
_diffrn_source_type 'SuperNova (Mo) X-ray Source'
_exptl_absorpt_coefficient_mu 0.099
_exptl_absorpt_correction_T_max 1.00000
_exptl_absorpt_correction_T_min 0.80197
_exptl_absorpt_correction_type multi-scan
_exptl_absorpt_process_details
;
CrysAlisPro 1.171.42.92a (Rigaku Oxford Diffraction, 2023)
Empirical absorption correction using spherical harmonics,
implemented in SCALE3 ABSPACK scaling algorithm.
;
_exptl_crystal_colour colorless
_exptl_crystal_density_diffrn 1.346
_exptl_crystal_description block
_exptl_crystal_F_000 600
_exptl_crystal_size_max 0.32
_exptl_crystal_size_mid 0.25
_exptl_crystal_size_min 0.22
_refine_diff_density_max 0.151
_refine_diff_density_min -0.198
_refine_diff_density_rms 0.039
_refine_ls_abs_structure_details
;
 Flack x determined using 582 quotients [(I+)-(I-)]/[(I+)+(I-)]
 (Parsons, Flack and Wagner, Acta Cryst. B69 (2013) 249-259).
;
_refine_ls_abs_structure_Flack 1.0(6)
_refine_ls_extinction_coef .
_refine_ls_extinction_method none
_refine_ls_goodness_of_fit_ref 1.081
_refine_ls_hydrogen_treatment constr
_refine_ls_matrix_type full
_refine_ls_number_parameters 192
_refine_ls_number_reflns 2860
_refine_ls_number_restraints 0
_refine_ls_restrained_S_all 1.081
_refine_ls_R_factor_all 0.0687
_refine_ls_R_factor_gt 0.0498
_refine_ls_shift/su_max 0.000
_refine_ls_shift/su_mean 0.000
_refine_ls_structure_factor_coef Fsqd
_refine_ls_weighting_details 'w=1/[\s^2^(Fo^2^)+(0.0415P)^2^+0.2728P] where P=(Fo^2^+2Fc^2^)/3'
_refine_ls_weighting_scheme calc
_refine_ls_wR_factor_gt 0.1098
_refine_ls_wR_factor_ref 0.1201
_reflns_Friedel_coverage 0.503
_reflns_Friedel_fraction_full 0.795
_reflns_Friedel_fraction_max 0.588
_reflns_number_gt 2160
_reflns_number_total 2860
_reflns_threshold_expression 'I > 2\s(I)'
_cod_data_source_file suppl_j_ncrs-2023-0404_suppl_001.cif
_cod_data_source_block zll-4_auto
_cod_database_code 8107703
_shelx_space_group_comment
;
The symmetry employed for this shelxl refinement is uniquely defined
by the following loop, which should always be used as a source of
symmetry information in preference to the above space-group names.
They are only intended as comments.
;
_olex2_refinement_description
;
1. Fixed Uiso
 At 1.2 times of:
  All C(H) groups, All C(H,H) groups, All N(H) groups
 At 1.5 times of:
  All C(H,H,H) groups, All O(H) groups
2.a Secondary CH2 refined with riding coordinates:
 C8(H8A,H8B)
2.b Aromatic/amide H refined with riding coordinates:
 C2(H2A), C3(H3), C5(H5), C6(H6), C12(H12), C13(H13), C15(H15), C16(H16), N2(H2)
2.c Idealised Me refined as rotating group:
 C9(H9A,H9B,H9C)
2.d Idealised tetrahedral OH refined as rotating group:
 O1(H1)
;
_olex2_submission_special_instructions 'No special instructions were received'
_oxdiff_exptl_absorpt_empirical_details
;
Empirical correction (ABSPACK) includes:
- Absorption correction using spherical harmonics
- Frame scaling
;
_oxdiff_exptl_absorpt_empirical_full_max 1.308
_oxdiff_exptl_absorpt_empirical_full_min 0.634

loop_
_space_group_symop_operation_xyz
'x, y, z'
'-x+1/2, -y, z+1/2'
'-x, y+1/2, -z+1/2'
'x+1/2, -y+1/2, -z'

loop_
_atom_site_label
_atom_site_type_symbol
_atom_site_fract_x
_atom_site_fract_y
_atom_site_fract_z
_atom_site_U_iso_or_equiv
_atom_site_adp_type
_atom_site_occupancy
_atom_site_site_symmetry_order
_atom_site_calc_flag
_atom_site_refinement_flags_posn
_atom_site_refinement_flags_adp
_atom_site_refinement_flags_occupancy
_atom_site_disorder_assembly
_atom_site_disorder_group
C1 C 0.4179(4) 0.5129(2) 0.14129(18) 0.0378(7) Uani 1 1 d . . . . .
C2 C 0.4952(4) 0.4202(3) 0.18177(18) 0.0418(8) Uani 1 1 d . . . . .
H2A H 0.546372 0.357113 0.154920 0.050 Uiso 1 1 calc R U . . .
C3 C 0.4959(5) 0.4220(3) 0.26259(18) 0.0423(8) Uani 1 1 d . . . . .
H3 H 0.546971 0.358864 0.289482 0.051 Uiso 1 1 calc R U . . .
C4 C 0.4223(4) 0.5156(2) 0.30491(17) 0.0372(7) Uani 1 1 d . . . . .
C5 C 0.3438(4) 0.6076(3) 0.26239(18) 0.0410(7) Uani 1 1 d . . . . .
H5 H 0.292256 0.670936 0.288907 0.049 Uiso 1 1 calc R U . . .
C6 C 0.3412(4) 0.6064(3) 0.18199(19) 0.0435(8) Uani 1 1 d . . . . .
H6 H 0.287755 0.668473 0.154834 0.052 Uiso 1 1 calc R U . . .
C7 C 0.4290(5) 0.5198(3) 0.39095(17) 0.0390(7) Uani 1 1 d . . . . .
C8 C 0.4582(5) 0.4076(3) 0.43688(19) 0.0489(8) Uani 1 1 d . . . . .
H8A H 0.424803 0.341036 0.404390 0.059 Uiso 1 1 calc R U . . .
H8B H 0.376914 0.407758 0.481886 0.059 Uiso 1 1 calc R U . . .
C9 C 0.6562(6) 0.3924(4) 0.4646(2) 0.0710(12) Uani 1 1 d . . . . .
H9A H 0.736559 0.386673 0.420201 0.107 Uiso 1 1 calc R U . . .
H9B H 0.665753 0.322066 0.495323 0.107 Uiso 1 1 calc R U . . .
H9C H 0.691194 0.458888 0.495791 0.107 Uiso 1 1 calc R U . . .
C10 C 0.4252(5) 0.7362(3) 0.53709(17) 0.0410(7) Uani 1 1 d . . . . .
C11 C 0.4259(4) 0.7309(3) 0.62433(16) 0.0366(7) Uani 1 1 d . . . . .
C12 C 0.5028(5) 0.6387(3) 0.66628(19) 0.0462(8) Uani 1 1 d . . . . .
H12 H 0.557782 0.576515 0.639811 0.055 Uiso 1 1 calc R U . . .
C13 C 0.4983(5) 0.6384(3) 0.7468(2) 0.0499(8) Uani 1 1 d . . . . .
H13 H 0.548701 0.576391 0.775074 0.060 Uiso 1 1 calc R U . . .
C14 C 0.4180(5) 0.7314(3) 0.78400(18) 0.0467(8) Uani 1 1 d . . . . .
C15 C 0.3408(5) 0.8241(3) 0.7453(2) 0.0483(9) Uani 1 1 d . . . . .
H15 H 0.286070 0.885714 0.772458 0.058 Uiso 1 1 calc R U . . .
C16 C 0.3465(4) 0.8238(3) 0.66471(19) 0.0431(8) Uani 1 1 d . . . . .
H16 H 0.296476 0.886608 0.637130 0.052 Uiso 1 1 calc R U . . .
F1 F 0.4154(3) 0.7316(2) 0.86353(11) 0.0733(7) Uani 1 1 d . . . . .
N1 N 0.4175(4) 0.6235(2) 0.42101(14) 0.0411(6) Uani 1 1 d . . . . .
N2 N 0.4213(4) 0.6301(2) 0.50161(14) 0.0437(6) Uani 1 1 d . . . . .
H2 H 0.421044 0.566907 0.529132 0.052 Uiso 1 1 calc R U . . .
O1 O 0.4081(4) 0.51687(19) 0.06185(12) 0.0533(6) Uani 1 1 d . . . . .
H1 H 0.457084 0.458080 0.043487 0.080 Uiso 1 1 calc R U . . .
O2 O 0.4244(4) 0.82914(19) 0.50187(13) 0.0633(7) Uani 1 1 d . . . . .

loop_
_atom_site_aniso_label
_atom_site_aniso_U_11
_atom_site_aniso_U_22
_atom_site_aniso_U_33
_atom_site_aniso_U_23
_atom_site_aniso_U_13
_atom_site_aniso_U_12
C1 0.0354(15) 0.0385(16) 0.0395(17) -0.0066(13) -0.0048(16) -0.0030(16)
C2 0.0422(17) 0.0374(17) 0.0459(18) -0.0078(14) -0.0011(16) 0.0052(16)
C3 0.0436(18) 0.0369(16) 0.0463(19) -0.0008(14) -0.0011(16) 0.0067(16)
C4 0.0338(15) 0.0354(15) 0.0425(18) -0.0032(12) -0.0004(16) -0.0062(16)
C5 0.0417(17) 0.0338(15) 0.0476(19) -0.0086(14) -0.0016(15) 0.0069(15)
C6 0.0458(18) 0.0348(16) 0.0499(19) -0.0034(14) -0.0101(16) 0.0048(16)
C7 0.0362(16) 0.0373(16) 0.0436(18) 0.0004(13) 0.0028(16) -0.0026(16)
C8 0.059(2) 0.0415(17) 0.0460(18) 0.0001(15) 0.0090(18) -0.0055(17)
C9 0.084(3) 0.062(2) 0.066(3) 0.012(2) -0.008(2) 0.015(2)
C10 0.0420(17) 0.0377(16) 0.0431(18) -0.0016(13) 0.0041(15) -0.0045(18)
C11 0.0333(15) 0.0358(15) 0.0408(17) -0.0005(13) 0.0042(14) -0.0021(17)
C12 0.0492(19) 0.0405(17) 0.049(2) -0.0031(15) -0.0034(17) 0.0021(17)
C13 0.056(2) 0.0486(19) 0.0457(19) 0.0052(15) -0.0078(16) 0.0028(19)
C14 0.0450(18) 0.059(2) 0.0356(17) -0.0003(15) 0.0018(17) -0.014(2)
C15 0.0463(19) 0.0463(19) 0.052(2) -0.0125(16) 0.0042(17) 0.0035(17)
C16 0.0463(18) 0.0353(16) 0.0478(19) -0.0007(14) -0.0012(16) 0.0008(16)
F1 0.0820(16) 0.0989(17) 0.0390(11) -0.0022(11) 0.0037(11) -0.0032(17)
N1 0.0468(14) 0.0407(13) 0.0359(14) -0.0028(11) 0.0034(13) -0.0030(14)
N2 0.0591(17) 0.0373(13) 0.0348(14) 0.0005(11) 0.0035(14) -0.0029(14)
O1 0.0664(16) 0.0525(14) 0.0411(12) -0.0116(10) -0.0091(13) 0.0094(14)
O2 0.104(2) 0.0385(12) 0.0477(14) 0.0064(11) 0.0075(16) -0.0063(15)

loop_
_atom_type_symbol
_atom_type_description
_atom_type_scat_dispersion_real
_atom_type_scat_dispersion_imag
_atom_type_scat_source
C C 0.0033 0.0016 'International Tables Vol C Tables 4.2.6.8 and 6.1.1.4'
H H 0.0000 0.0000 'International Tables Vol C Tables 4.2.6.8 and 6.1.1.4'
F F 0.0171 0.0103 'International Tables Vol C Tables 4.2.6.8 and 6.1.1.4'
N N 0.0061 0.0033 'International Tables Vol C Tables 4.2.6.8 and 6.1.1.4'
O O 0.0106 0.0060 'International Tables Vol C Tables 4.2.6.8 and 6.1.1.4'

loop_
_geom_angle_atom_site_label_1
_geom_angle_atom_site_label_2
_geom_angle_atom_site_label_3
_geom_angle
_geom_angle_site_symmetry_1
_geom_angle_site_symmetry_3
C2 C1 C6 119.7(3) . .
O1 C1 C2 123.2(3) . .
O1 C1 C6 117.1(3) . .
C1 C2 H2A 120.3 . .
C1 C2 C3 119.5(3) . .
C3 C2 H2A 120.3 . .
C2 C3 H3 119.0 . .
C2 C3 C4 121.9(3) . .
C4 C3 H3 119.0 . .
C3 C4 C5 117.3(3) . .
C3 C4 C7 122.1(3) . .
C5 C4 C7 120.7(3) . .
C4 C5 H5 119.4 . .
C6 C5 C4 121.3(3) . .
C6 C5 H5 119.4 . .
C1 C6 H6 119.9 . .
C5 C6 C1 120.3(3) . .
C5 C6 H6 119.9 . .
C4 C7 C8 119.7(3) . .
N1 C7 C4 115.2(3) . .
N1 C7 C8 125.0(3) . .
C7 C8 H8A 109.0 . .
C7 C8 H8B 109.0 . .
C7 C8 C9 112.9(3) . .
H8A C8 H8B 107.8 . .
C9 C8 H8A 109.0 . .
C9 C8 H8B 109.0 . .
C8 C9 H9A 109.5 . .
C8 C9 H9B 109.5 . .
C8 C9 H9C 109.5 . .
H9A C9 H9B 109.5 . .
H9A C9 H9C 109.5 . .
H9B C9 H9C 109.5 . .
N2 C10 C11 114.4(3) . .
O2 C10 C11 122.0(3) . .
O2 C10 N2 123.6(3) . .
C12 C11 C10 123.3(3) . .
C16 C11 C10 117.8(3) . .
C16 C11 C12 119.0(3) . .
C11 C12 H12 119.7 . .
C13 C12 C11 120.6(3) . .
C13 C12 H12 119.7 . .
C12 C13 H13 120.8 . .
C14 C13 C12 118.3(3) . .
C14 C13 H13 120.8 . .
C13 C14 C15 123.2(3) . .
F1 C14 C13 118.3(3) . .
F1 C14 C15 118.5(3) . .
C14 C15 H15 121.0 . .
C14 C15 C16 118.1(3) . .
C16 C15 H15 121.0 . .
C11 C16 H16 119.6 . .
C15 C16 C11 120.8(3) . .
C15 C16 H16 119.6 . .
C7 N1 N2 116.6(2) . .
C10 N2 N1 119.9(2) . .
C10 N2 H2 120.1 . .
N1 N2 H2 120.1 . .
C1 O1 H1 109.5 . .

loop_
_geom_bond_atom_site_label_1
_geom_bond_atom_site_label_2
_geom_bond_distance
_geom_bond_site_symmetry_2
C1 C2 1.381(4) .
C1 C6 1.388(4) .
C1 O1 1.362(4) .
C2 H2A 0.9300 .
C2 C3 1.384(4) .
C3 H3 0.9300 .
C3 C4 1.394(4) .
C4 C5 1.396(4) .
C4 C7 1.474(4) .
C5 H5 0.9300 .
C5 C6 1.376(4) .
C6 H6 0.9300 .
C7 C8 1.514(4) .
C7 N1 1.289(3) .
C8 H8A 0.9700 .
C8 H8B 0.9700 .
C8 C9 1.522(5) .
C9 H9A 0.9600 .
C9 H9B 0.9600 .
C9 H9C 0.9600 .
C10 C11 1.494(4) .
C10 N2 1.351(4) .
C10 O2 1.217(3) .
C11 C12 1.389(4) .
C11 C16 1.388(4) .
C12 H12 0.9300 .
C12 C13 1.379(5) .
C13 H13 0.9300 .
C13 C14 1.365(4) .
C14 C15 1.366(5) .
C14 F1 1.362(3) .
C15 H15 0.9300 .
C15 C16 1.380(4) .
C16 H16 0.9300 .
N1 N2 1.382(3) .
N2 H2 0.8600 .
O1 H1 0.8200 .

loop_
_geom_torsion_atom_site_label_1
_geom_torsion_atom_site_label_2
_geom_torsion_atom_site_label_3
_geom_torsion_atom_site_label_4
_geom_torsion
_geom_torsion_site_symmetry_1
_geom_torsion_site_symmetry_2
_geom_torsion_site_symmetry_3
_geom_torsion_site_symmetry_4
C1 C2 C3 C4 -0.7(5) . . . .
C2 C1 C6 C5 0.7(5) . . . .
C2 C3 C4 C5 1.2(5) . . . .
C2 C3 C4 C7 -177.7(3) . . . .
C3 C4 C5 C6 -0.7(5) . . . .
C3 C4 C7 C8 -20.1(5) . . . .
C3 C4 C7 N1 156.8(3) . . . .
C4 C5 C6 C1 -0.2(5) . . . .
C4 C7 C8 C9 100.5(4) . . . .
C4 C7 N1 N2 179.3(3) . . . .
C5 C4 C7 C8 161.1(3) . . . .
C5 C4 C7 N1 -22.0(5) . . . .
C6 C1 C2 C3 -0.3(5) . . . .
C7 C4 C5 C6 178.2(3) . . . .
C7 N1 N2 C10 174.5(3) . . . .
C8 C7 N1 N2 -4.1(5) . . . .
C10 C11 C12 C13 -179.6(3) . . . .
C10 C11 C16 C15 179.4(3) . . . .
C11 C10 N2 N1 179.1(3) . . . .
C11 C12 C13 C14 -0.6(5) . . . .
C12 C11 C16 C15 -1.1(5) . . . .
C12 C13 C14 C15 0.5(5) . . . .
C12 C13 C14 F1 -179.3(3) . . . .
C13 C14 C15 C16 -0.7(5) . . . .
C14 C15 C16 C11 1.0(5) . . . .
C16 C11 C12 C13 0.9(5) . . . .
F1 C14 C15 C16 179.1(3) . . . .
N1 C7 C8 C9 -76.0(5) . . . .
N2 C10 C11 C12 29.8(5) . . . .
N2 C10 C11 C16 -150.7(3) . . . .
O1 C1 C2 C3 -178.6(3) . . . .
O1 C1 C6 C5 179.1(3) . . . .
O2 C10 C11 C12 -151.7(3) . . . .
O2 C10 C11 C16 27.9(5) . . . .
O2 C10 N2 N1 0.6(5) . . . .
